data_7116634
loop_
_publ_author_name
'Shuaijun Yang'
'Danqing Liu'
'Xiaomin Xu'
'Qian Miao'

_publ_section_title
;
 Molecular packing and n-channel thin film transistors of chlorinated
 cyclobuta[1,2-b:3,4-b']diquinoxalines
;
_journal_name_full Chem.Commun.
_journal_page_first 4275
_journal_paper_doi 10.1039/C5cc00537J
_journal_volume 51
_journal_year 2015
_chemical_formula_sum 'C16 H6 Cl2 N4'
_chemical_formula_weight 325.15
_chemical_name_systematic
; 
 2,8-dichloro-cyclobuta[1,2-b:3,4-b']diquinoxaline 
;
_space_group_IT_number 14
_symmetry_cell_setting monoclinic
_symmetry_space_group_name_Hall '-P 2yn'
_symmetry_space_group_name_H-M 'P 1 21/n 1'
_atom_sites_solution_hydrogens geom
_atom_sites_solution_primary direct
_atom_sites_solution_secondary difmap
_audit_creation_method SHELXL-97
_audit_update_record
;
2015-01-16 deposited with the CCDC.
2015-02-03 downloaded from the CCDC.
;
_cell_angle_alpha 90.00
_cell_angle_beta 99.974(2)
_cell_angle_gamma 90.00
_cell_formula_units_Z 2
_cell_length_a 3.8194(2)
_cell_length_b 19.4986(8)
_cell_length_c 8.9236(4)
_cell_measurement_reflns_used 55
_cell_measurement_temperature 296(2)
_cell_measurement_theta_max 15
_cell_measurement_theta_min 15
_cell_volume 654.52(5)
_computing_cell_refinement 'BRUKER KAPPA APEXII DUO DIFFRACTOMETER'
_computing_data_collection 'BRUKER KAPPA APEXII DUO DIFFRACTOMETER'
_computing_data_reduction 'BRUKER KAPPA APEXII DUO DIFFRACTOMETER'
_computing_molecular_graphics 'SIEMENS SHELXTL'
_computing_publication_material 'SIEMENS SHELXTL'
_computing_structure_refinement 'SHELXL-97 (Sheldrick, 2008)'
_computing_structure_solution 'SHELXS-97 (Sheldrick, 2008)'
_diffrn_ambient_temperature 296(2)
_diffrn_measured_fraction_theta_full 1.000
_diffrn_measured_fraction_theta_max 1.000
_diffrn_measurement_device_type 'BRUKER KAPPA APEXII DUO DIFFRACTOMETER'
_diffrn_measurement_method 'PHI & OMEGA SCAN'
_diffrn_radiation_monochromator graphite
_diffrn_radiation_source 'fine-focus sealed tube'
_diffrn_radiation_type MoK\a
_diffrn_radiation_wavelength 0.71073
_diffrn_reflns_av_R_equivalents 0.0395
_diffrn_reflns_av_sigmaI/netI 0.0273
_diffrn_reflns_limit_h_max 3
_diffrn_reflns_limit_h_min -4
_diffrn_reflns_limit_k_max 23
_diffrn_reflns_limit_k_min -23
_diffrn_reflns_limit_l_max 10
_diffrn_reflns_limit_l_min -10
_diffrn_reflns_number 8768
_diffrn_reflns_theta_full 25.25
_diffrn_reflns_theta_max 25.25
_diffrn_reflns_theta_min 2.09
_exptl_absorpt_coefficient_mu 0.496
_exptl_absorpt_correction_T_max 0.7456
_exptl_absorpt_correction_T_min 0.6447
_exptl_absorpt_correction_type multi-scan
_exptl_crystal_colour yellow
_exptl_crystal_density_diffrn 1.650
_exptl_crystal_density_method 'not measured'
_exptl_crystal_description block
_exptl_crystal_F_000 328
_exptl_crystal_size_max 0.40
_exptl_crystal_size_mid 0.30
_exptl_crystal_size_min 0.20
_refine_diff_density_max 0.584
_refine_diff_density_min -0.376
_refine_diff_density_rms 0.064
_refine_ls_extinction_method none
_refine_ls_goodness_of_fit_ref 1.099
_refine_ls_hydrogen_treatment riding
_refine_ls_matrix_type full
_refine_ls_number_parameters 100
_refine_ls_number_reflns 1193
_refine_ls_number_restraints 0
_refine_ls_restrained_S_all 1.099
_refine_ls_R_factor_all 0.0786
_refine_ls_R_factor_gt 0.0496
_refine_ls_shift/su_max 0.000
_refine_ls_shift/su_mean 0.000
_refine_ls_structure_factor_coef Fsqd
_refine_ls_weighting_details 'calc w=1/[\s^2^(Fo^2^)+(0.0582P)^2^+0.9229P] where P=(Fo^2^+2Fc^2^)/3'
_refine_ls_weighting_scheme calc
_refine_ls_wR_factor_gt 0.1211
_refine_ls_wR_factor_ref 0.1446
_reflns_number_gt 881
_reflns_number_total 1193
_reflns_threshold_expression >2sigma(I)
_cod_data_source_file c5cc00537j2.cif
_cod_data_source_block dichloro-CBDQ
_cod_original_sg_symbol_H-M P2(1)/n
_cod_database_code 7116634

loop_
_symmetry_equiv_pos_as_xyz
'x, y, z'
'-x+1/2, y+1/2, -z+1/2'
'-x, -y, -z'
'x-1/2, -y-1/2, z-1/2'

loop_
_atom_site_label
_atom_site_type_symbol
_atom_site_fract_x
_atom_site_fract_y
_atom_site_fract_z
_atom_site_U_iso_or_equiv
_atom_site_adp_type
_atom_site_occupancy
_atom_site_symmetry_multiplicity
_atom_site_calc_flag
_atom_site_refinement_flags
Cl1 Cl -0.0310(3) 0.66152(5) 0.29099(11) 0.0537(4) Uani 1 1 d .
C1 C 0.4811(9) 0.49914(16) 0.8828(4) 0.0343(8) Uani 1 1 d .
C2 C 0.3729(9) 0.54742(16) 0.9878(4) 0.0339(8) Uani 1 1 d .
C3 C 0.1602(9) 0.61626(16) 0.7953(4) 0.0343(8) Uani 1 1 d .
C4 C -0.0047(9) 0.67728(17) 0.7378(4) 0.0396(8) Uani 1 1 d .
H4A H -0.0772 0.7087 0.8047 0.048 Uiso 1 1 calc R
C5 C -0.0616(10) 0.69174(17) 0.5854(4) 0.0415(9) Uani 1 1 d .
H5A H -0.1684 0.7328 0.5494 0.050 Uiso 1 1 calc R
C6 C 0.0432(9) 0.64383(17) 0.4842(4) 0.0371(8) Uani 1 1 d .
C7 C 0.2035(9) 0.58347(16) 0.5346(4) 0.0357(8) Uani 1 1 d .
H7A H 0.2696 0.5524 0.4654 0.043 Uiso 1 1 calc R
C8 C 0.2683(8) 0.56836(16) 0.6903(4) 0.0331(8) Uani 1 1 d .
N1 N 0.4388(7) 0.50640(14) 0.7362(3) 0.0362(7) Uani 1 1 d .
N2 N 0.2140(7) 0.60565(14) 0.9524(3) 0.0378(7) Uani 1 1 d .

loop_
_atom_site_aniso_label
_atom_site_aniso_U_11
_atom_site_aniso_U_22
_atom_site_aniso_U_33
_atom_site_aniso_U_23
_atom_site_aniso_U_13
_atom_site_aniso_U_12
Cl1 0.0644(7) 0.0463(6) 0.0483(6) 0.0101(4) 0.0037(5) 0.0018(5)
C1 0.0349(19) 0.0306(17) 0.0373(18) -0.0023(14) 0.0058(14) 0.0017(14)
C2 0.0327(18) 0.0328(17) 0.0356(18) -0.0037(14) 0.0042(15) -0.0003(15)
C3 0.0326(18) 0.0290(17) 0.0401(19) -0.0025(14) 0.0031(15) 0.0007(14)
C4 0.039(2) 0.0316(17) 0.047(2) -0.0070(15) 0.0052(16) 0.0029(15)
C5 0.042(2) 0.0291(18) 0.050(2) 0.0020(16) -0.0012(17) 0.0026(15)
C6 0.0326(19) 0.0345(17) 0.043(2) 0.0014(15) 0.0024(15) -0.0059(15)
C7 0.0362(19) 0.0320(18) 0.0392(18) -0.0034(14) 0.0070(15) -0.0024(15)
C8 0.0299(17) 0.0284(16) 0.0405(18) -0.0031(14) 0.0042(14) -0.0029(14)
N1 0.0388(16) 0.0300(14) 0.0401(16) -0.0022(12) 0.0079(12) 0.0034(12)
N2 0.0403(17) 0.0335(15) 0.0393(16) -0.0041(12) 0.0057(13) 0.0047(13)

loop_
_atom_type_symbol
_atom_type_description
_atom_type_scat_dispersion_real
_atom_type_scat_dispersion_imag
_atom_type_scat_source
C C 0.0033 0.0016 'International Tables Vol C Tables 4.2.6.8 and 6.1.1.4'
H H 0.0000 0.0000 'International Tables Vol C Tables 4.2.6.8 and 6.1.1.4'
N N 0.0061 0.0033 'International Tables Vol C Tables 4.2.6.8 and 6.1.1.4'
Cl Cl 0.1484 0.1585 'International Tables Vol C Tables 4.2.6.8 and 6.1.1.4'

loop_
_geom_angle_atom_site_label_1
_geom_angle_atom_site_label_2
_geom_angle_atom_site_label_3
_geom_angle
_geom_angle_site_symmetry_3
N1 C1 C2 125.8(3) .
N1 C1 C2 143.9(3) 3_667
C2 C1 C2 90.3(3) 3_667
N2 C2 C1 126.0(3) .
N2 C2 C1 144.3(3) 3_667
C1 C2 C1 89.7(3) 3_667
N2 C3 C4 118.2(3) .
N2 C3 C8 123.4(3) .
C4 C3 C8 118.4(3) .
C5 C4 C3 121.5(3) .
C4 C5 C6 119.2(3) .
C7 C6 C5 121.5(3) .
C7 C6 Cl1 119.0(3) .
C5 C6 Cl1 119.4(3) .
C6 C7 C8 120.0(3) .
N1 C8 C7 117.8(3) .
N1 C8 C3 122.9(3) .
C7 C8 C3 119.4(3) .
C1 N1 C8 111.1(3) .
C2 N2 C3 110.7(3) .

loop_
_geom_bond_atom_site_label_1
_geom_bond_atom_site_label_2
_geom_bond_distance
_geom_bond_site_symmetry_2
Cl1 C6 1.733(4) .
C1 N1 1.297(4) .
C1 C2 1.438(4) .
C1 C2 1.498(5) 3_667
C2 N2 1.300(4) .
C2 C1 1.499(5) 3_667
C3 N2 1.397(4) .
C3 C4 1.401(5) .
C3 C8 1.434(5) .
C4 C5 1.368(5) .
C5 C6 1.405(5) .
C6 C7 1.366(5) .
C7 C8 1.400(5) .
C8 N1 1.400(4) .
